data_2011486
loop_
_publ_author_name
'Olejnik, Zofia'
'Lis, Tadeusz'

_publ_section_title
;
 High-temperature phase of
 <i>trans</i>-tetraaquabis(trifluoroacetato-<i>O</i>)manganese(II)
;
_journal_issue 11
_journal_name_full 'Acta Crystallographica Section C'
_journal_page_first 1310
_journal_page_last 1311
_journal_paper_doi 10.1107/S0108270100011215
_journal_volume 56
_journal_year 2000
_chemical_formula_iupac '[Mn (C2 F3 O2)2 (H2 O)4]'
_chemical_formula_moiety 'C4 H8 F6 Mn O8'
_chemical_formula_sum 'C4 H8 F6 Mn O8'
_chemical_formula_weight 353.04
_chemical_name_systematic ' trans-tetraaquabis(trifluoroacetato)manganese(II)'
_space_group_IT_number 15
_symmetry_cell_setting monoclinic
_symmetry_space_group_name_Hall '-C 2yc'
_symmetry_space_group_name_H-M 'C 1 2/c 1'
_cell_angle_alpha 90.00
_cell_angle_beta 121.76(4)
_cell_angle_gamma 90.00
_cell_formula_units_Z 4
_cell_length_a 13.383(5)
_cell_length_b 13.038(4)
_cell_length_c 8.372(3)
_cell_measurement_reflns_used 1518
_cell_measurement_temperature 220(2)
_cell_measurement_theta_max 27
_cell_measurement_theta_min 4
_cell_volume 1242.1(9)
_computing_cell_refinement 'KM4CCD Software (Kuma Diffraction, 1995--1999)'
_computing_data_collection 'KM4CCD Software (Kuma Diffraction, 1995--1999)'
_computing_data_reduction 'KM4CCD Software (Kuma Diffraction, 1995--1999)'
_computing_molecular_graphics 'ORTEPII (Johnson, 1976)'
_computing_publication_material 'SHELXL-97 (Sheldrick, 1990)'
_computing_structure_refinement 'SHELXL-97 (Sheldrick, 1997)'
_computing_structure_solution 'SHELXS-97 (Sheldrick, 1990)'
_diffrn_ambient_temperature 220(2)
_diffrn_measured_fraction_theta_full .469
_diffrn_measured_fraction_theta_max .469
_diffrn_measurement_device_type 'Kuma KM4CCD \k-geometry'
_diffrn_measurement_method \w
_diffrn_radiation_monochromator graphite
_diffrn_radiation_source 'fine-focus sealed tube'
_diffrn_radiation_type MoK\a
_diffrn_radiation_wavelength .71073
_diffrn_reflns_av_R_equivalents .028
_diffrn_reflns_av_sigmaI/netI .0206
_diffrn_reflns_limit_h_max 16
_diffrn_reflns_limit_h_min -16
_diffrn_reflns_limit_k_max 16
_diffrn_reflns_limit_k_min -16
_diffrn_reflns_limit_l_max 8
_diffrn_reflns_limit_l_min -10
_diffrn_reflns_number 3808
_diffrn_reflns_theta_full 27
_diffrn_reflns_theta_max 27
_diffrn_reflns_theta_min 4
_diffrn_standards_decay_% 0
_exptl_absorpt_coefficient_mu 1.17
_exptl_absorpt_correction_T_max .841
_exptl_absorpt_correction_T_min .840
_exptl_absorpt_correction_type sphere
_exptl_absorpt_process_details 'International Tables for Crystallography, 1992, Vol. C'
_exptl_crystal_colour pale-pink
_exptl_crystal_density_diffrn 1.888
_exptl_crystal_density_meas 1.875
_exptl_crystal_density_method 'flotation in dibromoethane/cyclohexane'
_exptl_crystal_description sphere
_exptl_crystal_F_000 700
_exptl_crystal_size_rad .1
_refine_diff_density_max .381
_refine_diff_density_min -.402
_refine_ls_extinction_method none
_refine_ls_goodness_of_fit_ref 1.108
_refine_ls_hydrogen_treatment refall
_refine_ls_matrix_type full
_refine_ls_number_parameters 117
_refine_ls_number_reflns 1331
_refine_ls_number_restraints 0
_refine_ls_restrained_S_all 1.108
_refine_ls_R_factor_all .050
_refine_ls_R_factor_gt .042
_refine_ls_shift/su_max .001
_refine_ls_shift/su_mean .000
_refine_ls_structure_factor_coef Fsqd
_refine_ls_weighting_details 'w = 1/[\s^2^(Fo^2^)+(0.0497P)^2^+1.7678P] where P = (Fo^2^+2Fc^2^)/3'
_refine_ls_weighting_scheme calc
_refine_ls_wR_factor_ref .109
_reflns_number_gt 1144
_reflns_number_total 1331
_reflns_threshold_expression I>2\s(I)
_cod_data_source_file bk1539.cif
_cod_data_source_block I
_cod_depositor_comments
;
The following automatic conversions were performed:

'_refine_ls_weighting_scheme' value 'calc w =
1/[\s^2^(Fo^2^)+(0.0497P)^2^+1.7678P] where P = (Fo^2^+2Fc^2^)/3' was
changed to 'calc'. New tag '_refine_ls_weighting_details' was
created. The value of the new tag was set to 'w =
1/[\s^2^(Fo^2^)+(0.0497P)^2^+1.7678P] where P = (Fo^2^+2Fc^2^)/3'.

Automatic conversion script
Id: cif_fix_values 3143 2015-03-26 13:38:13Z robertas 
;
_cod_original_cell_volume 1242.1(7)
_cod_original_sg_symbol_H-M 'C 2/c'
_cod_database_code 2011486

loop_
_symmetry_equiv_pos_as_xyz
'x, y, z'
'-x, y, -z+1/2'
'x+1/2, y+1/2, z'
'-x+1/2, y+1/2, -z+1/2'
'-x, -y, -z'
'x, -y, z-1/2'
'-x+1/2, -y+1/2, -z'
'x+1/2, -y+1/2, z-1/2'

loop_
_atom_site_label
_atom_site_fract_x
_atom_site_fract_y
_atom_site_fract_z
_atom_site_U_iso_or_equiv
_atom_site_adp_type
_atom_site_calc_flag
_atom_site_refinement_flags
_atom_site_occupancy
_atom_site_disorder_assembly
_atom_site_disorder_group
_atom_site_type_symbol
Mn .5000 .39739(4) .2500 .0374(2) Uani d S 1 . . Mn
O1 .35033(16) .40385(14) .2888(3) .0424(5) Uani d . 1 . . O
O2 .28522(19) .24231(16) .2210(3) .0553(6) Uani d . 1 . . O
O3 .61625(17) .40168(16) .5573(3) .0406(5) Uani d . 1 . . O
O4 .5000 .5628(2) .2500 .0452(7) Uani d S 1 . . O
O5 .5000 .2336(3) .2500 .0741(13) Uani d S 1 . . O
C1 .2799(2) .3321(2) .2585(4) .0414(6) Uani d . 1 . . C
C2 .1738(3) .3653(3) .2714(6) .0605(9) Uani d . 1 . . C
F1 .1033(4) .4225(5) .1326(8) .150(2) Uani d P .876(6) A 1 F
F2 .2068(3) .4170(4) .4259(6) .1206(19) Uani d P .876(6) A 1 F
F3 .1138(3) .2873(3) .2753(7) .1189(19) Uani d P .876(6) A 1 F
F4 .1614(16) .4643(13) .277(3) .058(5) Uiso d P .124(6) A 2 F
F5 .176(2) .339(2) .411(4) .096(8) Uiso d P .124(6) A 2 F
F6 .0758(16) .3412(17) .130(3) .062(6) Uiso d P .124(6) A 2 F
H3 .647(3) .460(3) .608(5) .054(10) Uiso d . 1 . . H
H31 .667(4) .357(3) .618(6) .077(13) Uiso d . 1 . . H
H4 .468(3) .595(2) .295(5) .055(10) Uiso d . 1 . . H
H5 .445(4) .212(4) .236(7) .103(18) Uiso d . 1 . . H

loop_
_atom_site_aniso_label
_atom_site_aniso_U_11
_atom_site_aniso_U_22
_atom_site_aniso_U_33
_atom_site_aniso_U_12
_atom_site_aniso_U_13
_atom_site_aniso_U_23
Mn .0349(3) .0312(3) .0554(4) .000 .0301(3) .000
O1 .0365(10) .0403(10) .0609(12) -.0058(7) .0329(9) -.0050(8)
O2 .0459(12) .0477(13) .0830(15) -.0131(9) .0413(12) -.0144(11)
O3 .0364(10) .0356(11) .0522(11) .0060(8) .0250(9) .0027(9)
O4 .0568(18) .0308(14) .0683(19) .000 .0468(16) .000
O5 .070(3) .0344(17) .152(4) .000 .082(3) .000
C1 .0344(13) .0479(16) .0459(15) -.0051(11) .0238(12) -.0035(12)
C2 .0439(17) .068(2) .081(2) -.0141(16) .0410(17) -.0196(19)
F1 .092(3) .197(5) .182(5) .089(3) .087(3) .085(4)
F2 .093(2) .161(4) .160(4) -.051(2) .102(3) -.097(3)
F3 .103(2) .088(2) .241(5) -.047(2) .142(3) -.057(3)

loop_
_atom_type_symbol
_atom_type_description
_atom_type_scat_dispersion_real
_atom_type_scat_dispersion_imag
_atom_type_scat_source
C C .0033 .0016 'International Tables Vol C Tables 4.2.6.8 and 6.1.1.4'
H H .0000 .0000 'International Tables Vol C Tables 4.2.6.8 and 6.1.1.4'
O O .0106 .0060 'International Tables Vol C Tables 4.2.6.8 and 6.1.1.4'
F F .0171 .0103 'International Tables Vol C Tables 4.2.6.8 and 6.1.1.4'
Mn Mn .3368 .7283 'International Tables Vol C Tables 4.2.6.8 and 6.1.1.4'

loop_
_geom_angle_atom_site_label_1
_geom_angle_atom_site_label_2
_geom_angle_atom_site_label_3
_geom_angle_site_symmetry_1
_geom_angle_site_symmetry_3
_geom_angle
_geom_angle_publ_flag
O5 Mn O4 . . 180.0 yes
O5 Mn O1 . 2_655 92.20(5) ?
O4 Mn O1 . 2_655 87.80(5) ?
O5 Mn O1 . . 92.20(5) yes
O4 Mn O1 . . 87.80(5) yes
O1 Mn O1 2_655 . 175.60(10) yes
O5 Mn O3 . . 91.46(6) yes
O4 Mn O3 . . 88.54(6) yes
O1 Mn O3 2_655 . 91.92(9) ?
O1 Mn O3 . . 87.97(9) yes
O5 Mn O3 . 2_655 91.46(6) ?
O4 Mn O3 . 2_655 88.54(6) ?
O1 Mn O3 2_655 2_655 87.97(9) ?
O1 Mn O3 . 2_655 91.92(9) ?
O3 Mn O3 . 2_655 177.08(12) yes
C1 O1 Mn . . 126.04(18) yes
Mn O3 H3 . . 118(2) ?
Mn O3 H31 . . 123(3) ?
H3 O3 H31 . . 107(4) ?
Mn O4 H4 . . 121(2) ?
Mn O5 H5 . . 112(4) ?
O2 C1 O1 . . 128.8(3) yes
O2 C1 C2 . . 117.8(3) yes
O1 C1 C2 . . 113.4(3) yes
F5 C2 F6 . . 108.9(17) ?
F5 C2 F1 . . 132.5(12) ?
F6 C2 F1 . . 52.1(10) ?
F5 C2 F4 . . 100.7(15) ?
F6 C2 F4 . . 101.0(12) ?
F1 C2 F4 . . 53.9(8) ?
F5 C2 F3 . . 56.9(14) ?
F6 C2 F3 . . 58.7(10) ?
F1 C2 F3 . . 107.8(4) ?
F4 C2 F3 . . 132.5(8) ?
F5 C2 F2 . . 50.6(14) ?
F6 C2 F2 . . 134.4(9) ?
F1 C2 F2 . . 107.5(5) ?
F4 C2 F2 . . 55.9(8) ?
F3 C2 F2 . . 105.4(4) ?
F5 C2 C1 . . 115.8(12) ?
F6 C2 C1 . . 113.9(9) ?
F1 C2 C1 . . 111.5(3) ?
F4 C2 C1 . . 114.9(8) ?
F3 C2 C1 . . 112.6(3) ?
F2 C2 C1 . . 111.7(3) ?
F6 F1 F4 . . 119.8(14) ?
F6 F1 C2 . . 63.0(10) ?
F4 F1 C2 . . 64.1(9) ?
F5 F2 F4 . . 113.8(16) ?
F5 F2 C2 . . 59.7(13) ?
F4 F2 C2 . . 61.8(9) ?
F5 F3 F6 . . 109.3(16) ?
F5 F3 C2 . . 57.3(13) ?
F6 F3 C2 . . 58.8(9) ?
F1 F4 F2 . . 121.2(15) ?
F1 F4 C2 . . 62.0(9) ?
F2 F4 C2 . . 62.3(9) ?
F2 F5 F3 . . 132(2) ?
F2 F5 C2 . . 69.7(16) ?
F3 F5 C2 . . 65.8(14) ?
F1 F6 F3 . . 123.1(15) ?
F1 F6 C2 . . 64.9(10) ?
F3 F6 C2 . . 62.5(9) ?

loop_
_geom_bond_atom_site_label_1
_geom_bond_atom_site_label_2
_geom_bond_site_symmetry_2
_geom_bond_distance
_geom_bond_publ_flag
Mn O5 . 2.136(4) yes
Mn O4 . 2.157(3) yes
Mn O1 2_655 2.193(2) ?
Mn O1 . 2.193(2) yes
Mn O3 . 2.198(2) yes
Mn O3 2_655 2.198(2) ?
O1 C1 . 1.255(3) yes
O2 C1 . 1.224(3) yes
O3 H3 . .86(4) ?
O3 H31 . .83(4) ?
O4 H4 . .82(3) ?
O5 H5 . .74(5) ?
C1 C2 . 1.541(4) yes
C2 F5 . 1.21(2) ?
C2 F6 . 1.261(18) ?
C2 F1 . 1.281(6) ?
C2 F4 . 1.306(18) ?
C2 F3 . 1.308(4) ?
C2 F2 . 1.312(5) ?

loop_
_geom_hbond_atom_site_label_D
_geom_hbond_atom_site_label_H
_geom_hbond_atom_site_label_A
_geom_hbond_site_symmetry_A
_geom_hbond_distance_DH
_geom_hbond_distance_HA
_geom_hbond_distance_DA
_geom_hbond_angle_DHA
O3 H3 O1 5_666 .86(4) 1.97(4) 2.772(3) 155(3)
O3 H31 O2 8_556 .83(4) 1.87(4) 2.693(3) 170(4)
O4 H4 O3 5_666 .82(3) 2.07(3) 2.807(2) 150(3)
O5 H5 O2 . .74(5) 2.11(5) 2.757(2) 146(5)
